data_1574782
_publ_author_name 'Amitkumar R. Patil, Tukaram D. Dongale, Lahu D.Namade, Keshav Y. Rajpure'
_publ_section_title
;
 Resistive switching in spray-pyrolyzed BaWO4 thin films
;
_journal_name_full 'Colloids and Surfaces A: Physicochemical and Engineering Aspects'
_journal_page_first 137352
_journal_paper_doi 10.1016/j.colsurfa.2025.137352
_journal_volume 723
_journal_year 2025
_chemical_formula_structural BaWO4
_chemical_formula_sum 'Ba O4 W'
_chemical_formula_weight 385.16
_chemical_name_common '   Crystal structures of Ba-molybdate '
_space_group_IT_number 88
_space_group_name_Hall '-I 4ad'
_space_group_name_H-M_alt 'I 41/a :2'
_cell_angle_alpha 90.000000
_cell_angle_beta 90.000000
_cell_angle_gamma 90.000000
_cell_formula_units_Z 2
_cell_length_a 5.618210
_cell_length_b 5.618210
_cell_length_c 12.72820(16)
_cell_volume 401.757(5)
_exptl_crystal_density_diffrn 6.368
_cod_data_source_file BaWO4.cif
_cod_data_source_block /var/www/html/cod/tmp/uploads/1748926686.5323-98C9596094087535.cif
_cod_original_cell_volume 401.756490
_cod_original_sg_symbol_H-M 'I 41/a'
_cod_database_code 1574782

loop_
_space_group_symop_operation_xyz
'x, y, z'
'-x, -y, -z'
'-x+1/2, -y, z+1/2'
'x+1/2, y, -z+1/2'
'-y+3/4, x+1/4, z+1/4'
'y+1/4, -x+3/4, -z+3/4'
'y+3/4, -x+3/4, z+3/4'
'-y+1/4, x+1/4, -z+1/4'
'x+1/2, y+1/2, z+1/2'
'-x+1/2, -y+1/2, -z+1/2'
'-x, -y+1/2, z'
'x, y+1/2, -z'
'-y+1/4, x+3/4, z+3/4'
'y+3/4, -x+1/4, -z+1/4'
'y+1/4, -x+1/4, z+1/4'
'-y+3/4, x+3/4, -z+3/4'

loop_
_atom_site_label
_atom_site_occupancy
_atom_site_fract_x
_atom_site_fract_y
_atom_site_fract_z
_atom_site_adp_type
_atom_site_type_symbol
Ba1 1.0 0.000000 0.750000 0.375000 Uiso Ba
O1 0.5000 0.1422(18) 0.153(2) 0.2174(11) Uiso O
O2 0.5000 0.224(2) 0.285(3) 0.0378(9) Uiso O
W1 1.0 0.000000 0.250000 0.125000 Uiso W
